data_1523902
loop_
_publ_author_name
'Iwasaki, H.'
'Okumura, K.'
'Ogawa, S.'

_publ_section_title
;
 Lattice modulation in the long period ordered alloys studied by X-ray
 diffraction. IV. Pd3 Mn
;
_journal_name_full 'Journal of the Physical Society of Japan'
_journal_page_first 497
_journal_page_last 505
_journal_volume 31
_journal_year 1971
_chemical_formula_sum 'Mn Pd3'
_space_group_IT_number 139
_symmetry_space_group_name_Hall '-I 4 2'
_symmetry_space_group_name_H-M 'I 4/m m m'
_cell_angle_alpha 90
_cell_angle_beta 90
_cell_angle_gamma 90
_cell_formula_units_Z 4
_cell_length_a 3.913
_cell_length_b 3.913
_cell_length_c 15.496
_cell_volume 237.268
_citation_journal_id_ASTM JUPSAU
_cod_data_source_file Iwasaki_JUPSAU_1971_1147.cif
_cod_data_source_block Mn1Pd3
_cod_original_cell_volume 237.2681
_cod_original_formula_sum 'Mn1 Pd3'
_cod_database_code 1523902

loop_
_symmetry_equiv_pos_as_xyz
x,y,z
-y,x,z
-x,-y,z
y,-x,z
x,-y,-z
y,x,-z
-x,y,-z
-y,-x,-z
-x,-y,-z
y,-x,-z
x,y,-z
-y,x,-z
-x,y,z
-y,-x,z
x,-y,z
y,x,z
x+1/2,y+1/2,z+1/2
-y+1/2,x+1/2,z+1/2
-x+1/2,-y+1/2,z+1/2
y+1/2,-x+1/2,z+1/2
x+1/2,-y+1/2,-z+1/2
y+1/2,x+1/2,-z+1/2
-x+1/2,y+1/2,-z+1/2
-y+1/2,-x+1/2,-z+1/2
-x+1/2,-y+1/2,-z+1/2
y+1/2,-x+1/2,-z+1/2
x+1/2,y+1/2,-z+1/2
-y+1/2,x+1/2,-z+1/2
-x+1/2,y+1/2,z+1/2
-y+1/2,-x+1/2,z+1/2
x+1/2,-y+1/2,z+1/2
y+1/2,x+1/2,z+1/2

loop_
_atom_site_label
_atom_site_type_symbol
_atom_site_fract_x
_atom_site_fract_y
_atom_site_fract_z
_atom_site_occupancy
_atom_site_U_iso_or_equiv
Pd3 Pd 0 0.5 0.25 1 0.0
Pd2 Pd 0 0.5 0 1 0.0
Pd1 Pd 0 0 0.3745 1 0.0
Mn1 Mn 0 0 0.12465 1 0.0
